data_7213103
loop_
_publ_author_name
'Olsher, Uriel'
'Shoham, Gil'
'Dalley, N. Kent'
'Weining, Jiang'
'Luboch, Elzbieta'
'Yu, Zong-Yuan'
'Knobeloch, John M.'
'Lee, Jong Chan'
'Talanov, Vladimir S.'
'Bartsch, Richard A.'

_publ_section_title
;
 Structural and conformational studies of alcohol, diol and methyl ether
 derivatives of dibenzo-14-crown-4. Implications for ligand and tecton
 design
;
_journal_issue 11
_journal_name_full 'Journal of the Chemical Society, Perkin Transactions 2'
_journal_page_first 2557
_journal_paper_doi 10.1039/a904180j
_journal_year 1999
_chemical_formula_sum 'C19 H22 O5'
_chemical_formula_weight 330.37
_chemical_name_systematic
; 

 ? 

;
_space_group_IT_number 4
_symmetry_cell_setting monoclinic
_symmetry_space_group_name_Hall 'P 2yb'
_symmetry_space_group_name_H-M 'P 1 21 1'
_atom_sites_solution_hydrogens geom
_atom_sites_solution_primary direct
_atom_sites_solution_secondary difmap
_audit_creation_method SHELXL
_cell_angle_alpha 90.00
_cell_angle_beta 115.39(6)
_cell_angle_gamma 90.00
_cell_formula_units_Z 2
_cell_length_a 9.621(10)
_cell_length_b 9.499(11)
_cell_length_c 10.262(7)
_cell_measurement_reflns_used 14
_cell_measurement_temperature 293(2)
_cell_measurement_theta_max 10.2
_cell_measurement_theta_min 4.9
_cell_volume 847.3(15)
_computing_cell_refinement SAME
_computing_data_collection 'BRUKER SOFTWARE'
_computing_data_reduction SAME
_computing_molecular_graphics SAME
_computing_structure_refinement 'SHELXTL PC VREC. 5.03 (Sheldrick, 1994)'
_computing_structure_solution 'SHELXTL-PLUS (Sheldrick, 1990)'
_diffrn_ambient_temperature 293(2)
_diffrn_measurement_device 'BRUKER P4'
_diffrn_measurement_method 'THETA 2THETA SCANS'
_diffrn_radiation_monochromator graphite
_diffrn_radiation_source 'fine-focus sealed tube'
_diffrn_radiation_type MoK\a
_diffrn_radiation_wavelength 0.71073
_diffrn_reflns_av_R_equivalents 0.1552
_diffrn_reflns_av_sigmaI/netI 0.0772
_diffrn_reflns_limit_h_max 10
_diffrn_reflns_limit_h_min 0
_diffrn_reflns_limit_k_max 0
_diffrn_reflns_limit_k_min -10
_diffrn_reflns_limit_l_max 10
_diffrn_reflns_limit_l_min -11
_diffrn_reflns_number 1270
_diffrn_reflns_theta_max 22.54
_diffrn_reflns_theta_min 2.20
_diffrn_standards_interval_count 97
_diffrn_standards_number 3
_exptl_absorpt_coefficient_mu 0.093
_exptl_crystal_colour COLORLESS
_exptl_crystal_density_diffrn 1.295
_exptl_crystal_description NEEDLE
_exptl_crystal_F_000 352
_exptl_crystal_size_max 0.50
_exptl_crystal_size_mid 0.10
_exptl_crystal_size_min 0.08
_refine_diff_density_max 0.289
_refine_diff_density_min -0.322
_refine_diff_density_rms 0.080
_refine_ls_abs_structure_details 'Flack H D (1983), Acta Cryst. A39, 876-881'
_refine_ls_abs_structure_Flack 2.58(530)
_refine_ls_extinction_coef 0.0265(163)
_refine_ls_extinction_expression Fc^*^=kFc[1+0.001xFc^2^\l^3^/sin(2\q)]^-1/4^
_refine_ls_extinction_method SHELXL
_refine_ls_goodness_of_fit_all 1.007
_refine_ls_goodness_of_fit_obs 1.156
_refine_ls_hydrogen_treatment riding
_refine_ls_matrix_type full
_refine_ls_number_parameters 217
_refine_ls_number_reflns 1190
_refine_ls_number_restraints 0
_refine_ls_restrained_S_all 1.007
_refine_ls_restrained_S_obs 1.156
_refine_ls_R_factor_all 0.1071
_refine_ls_R_factor_obs 0.0843
_refine_ls_shift/esd_max 0.000
_refine_ls_shift/esd_mean 0.000
_refine_ls_structure_factor_coef Fsqd
_refine_ls_weighting_details 'w=1/[\s^2^(Fo^2^)+(0.1605P)^2^+0.0000P] where P=(Fo^2^+2Fc^2^)/3'
_refine_ls_weighting_scheme calc
_refine_ls_wR_factor_all 0.2268
_refine_ls_wR_factor_obs 0.2071
_reflns_number_observed 821
_reflns_number_total 1190
_reflns_observed_criterion >2sigma(I)
_cod_data_source_file 904180jsup1.cif
_cod_data_source_block COMPOUND7
_cod_depositor_comments
;
The following automatic conversions were performed:

'_symmetry_cell_setting' value 'MONOCLINIC' changed to 'monoclinic'
according to /home/saulius/struct/CIF-dictionaries/cif_core.dic
dictionary named 'cif_core.dic' version 2.4.2 from 2011-04-26.

Automatic conversion script
Id: cif_fix_values 1891 2012-01-12 08:04:46Z andrius 

The following automatic conversions were performed:

'_refine_ls_weighting_scheme' value 'calc
w=1/[\s^2^(Fo^2^)+(0.1605P)^2^+0.0000P] where P=(Fo^2^+2Fc^2^)/3' was
changed to 'calc'. New tag '_refine_ls_weighting_details' was
created. The value of the new tag was set to
'w=1/[\s^2^(Fo^2^)+(0.1605P)^2^+0.0000P] where P=(Fo^2^+2Fc^2^)/3'.

Automatic conversion script
Id: cif_fix_values 3143 2015-03-26 13:38:13Z robertas 
;
_cod_original_cell_volume 847.3(14)
_cod_original_sg_symbol_H-M P2(1)
_cod_database_code 7213103

loop_
_symmetry_equiv_pos_as_xyz
'x, y, z'
'-x, y+1/2, -z'

loop_
_atom_site_aniso_label
_atom_site_aniso_U_11
_atom_site_aniso_U_22
_atom_site_aniso_U_33
_atom_site_aniso_U_23
_atom_site_aniso_U_13
_atom_site_aniso_U_12
O1 0.069(4) 0.065(5) 0.086(5) -0.016(4) 0.050(4) -0.019(4)
C1 0.065(7) 0.073(9) 0.088(8) -0.010(7) 0.032(6) -0.035(7)
C2 0.107(10) 0.071(9) 0.130(11) -0.043(9) 0.074(9) -0.052(8)
C3 0.082(8) 0.062(7) 0.063(7) -0.016(6) 0.034(6) -0.014(7)
O2 0.081(5) 0.058(5) 0.052(4) -0.012(4) 0.037(4) -0.019(4)
C4 0.049(5) 0.068(8) 0.047(6) 0.002(6) 0.024(5) 0.007(6)
C5 0.080(7) 0.078(8) 0.048(6) -0.002(6) 0.040(5) 0.021(7)
C6 0.080(8) 0.085(8) 0.046(6) -0.002(7) 0.036(6) 0.023(7)
C7 0.078(8) 0.105(11) 0.057(6) 0.025(7) 0.053(6) 0.027(8)
C8 0.052(6) 0.083(8) 0.062(6) 0.012(6) 0.035(5) 0.006(6)
C9 0.051(5) 0.054(6) 0.040(5) 0.008(5) 0.021(4) 0.007(5)
O3 0.075(4) 0.074(5) 0.038(3) -0.016(4) 0.039(3) -0.029(4)
C10 0.053(5) 0.051(6) 0.046(5) -0.007(5) 0.028(4) -0.011(5)
C11 0.046(5) 0.065(7) 0.036(5) 0.008(5) 0.025(4) 0.005(5)
C19 0.064(7) 0.075(8) 0.046(5) -0.015(6) 0.035(5) -0.017(6)
O5 0.096(6) 0.103(7) 0.047(4) -0.019(4) 0.045(4) -0.042(5)
C12 0.049(6) 0.074(8) 0.045(5) -0.009(6) 0.027(4) -0.010(6)
O4 0.045(4) 0.080(5) 0.065(4) -0.022(4) 0.039(3) -0.022(4)
C13 0.036(5) 0.085(9) 0.047(5) 0.002(6) 0.022(4) -0.001(6)
C14 0.065(7) 0.073(8) 0.068(7) 0.002(6) 0.037(6) 0.002(6)
C15 0.057(7) 0.104(11) 0.091(8) 0.020(9) 0.058(7) 0.022(8)
C16 0.044(6) 0.070(8) 0.104(9) 0.004(8) 0.038(7) -0.004(7)
C17 0.053(6) 0.086(9) 0.083(7) 0.010(7) 0.038(6) -0.002(7)
C18 0.046(5) 0.057(7) 0.052(5) 0.002(6) 0.026(4) -0.015(6)

loop_
_atom_site_label
_atom_site_type_symbol
_atom_site_fract_x
_atom_site_fract_y
_atom_site_fract_z
_atom_site_U_iso_or_equiv
_atom_site_thermal_displace_type
_atom_site_occupancy
_atom_site_calc_flag
_atom_site_refinement_flags
O1 O 0.0707(8) -0.0655(11) 0.2210(8) 0.067(2) Uani 1 d .
C1 C -0.0158(14) -0.1776(15) 0.1295(13) 0.076(4) Uani 1 d .
H1A H -0.0523(14) -0.2403(15) 0.1815(13) 0.091 Uiso 1 d R
H1B H -0.1020(14) -0.1397(15) 0.0479(13) 0.091 Uiso 1 d R
C2 C 0.0891(16) -0.2529(17) 0.0764(15) 0.095(5) Uani 1 d .
H2A H 0.1839(16) -0.2735(17) 0.1588(15) 0.114 Uiso 1 d R
H2B H 0.0399(16) -0.3396(17) 0.0318(15) 0.114 Uiso 1 d R
C3 C 0.1268(13) -0.1679(14) -0.0300(12) 0.068(3) Uani 1 d .
H3A H 0.0335(13) -0.1307(14) -0.1043(12) 0.081 Uiso 1 d R
H3B H 0.1768(13) -0.2275(14) -0.0727(12) 0.081 Uiso 1 d R
O2 O 0.2231(8) -0.0573(11) 0.0444(7) 0.061(2) Uani 1 d .
C4 C 0.2839(11) 0.0266(15) -0.0276(10) 0.054(3) Uani 1 d .
C5 C 0.2622(13) 0.0027(16) -0.1690(10) 0.064(3) Uani 1 d .
H5 H 0.2007(13) -0.0755(16) -0.2226(10) 0.077 Uiso 1 d R
C6 C 0.3297(14) 0.0883(17) -0.2307(11) 0.067(3) Uani 1 d .
H6 H 0.3138(14) 0.0710(17) -0.3283(11) 0.081 Uiso 1 d R
C7 C 0.4208(13) 0.1978(17) -0.1566(11) 0.071(4) Uani 1 d .
H7 H 0.4681(13) 0.2567(17) -0.2023(11) 0.085 Uiso 1 d R
C8 C 0.4399(11) 0.2251(17) -0.0146(11) 0.062(3) Uani 1 d .
H8 H 0.5060(11) 0.3009(17) 0.0392(11) 0.074 Uiso 1 d R
C9 C 0.3682(10) 0.1389(14) 0.0473(10) 0.048(2) Uani 1 d .
O3 O 0.3795(7) 0.1562 0.1831(6) 0.057(2) Uani 1 d .
C10 C 0.4419(11) 0.2827(12) 0.2541(9) 0.047(2) Uani 1 d .
H10A H 0.5444(11) 0.2932(12) 0.2611(9) 0.057 Uiso 1 d R
H10B H 0.3794(11) 0.3605(12) 0.2008(9) 0.057 Uiso 1 d R
C11 C 0.4508(10) 0.2798(14) 0.4104(9) 0.047(2) Uani 1 d .
H11 H 0.4973(10) 0.1924(14) 0.4551(9) 0.056 Uiso 1 d R
C19 C 0.5456(12) 0.3978(14) 0.4928(10) 0.058(3) Uani 1 d .
H19A H 0.4977(12) 0.4858(14) 0.4518(10) 0.069 Uiso 1 d R
H19B H 0.6448(12) 0.3926(14) 0.4919(10) 0.069 Uiso 1 d R
O5 O 0.5626(9) 0.3920(12) 0.6353(7) 0.077(3) Uani 1 d .
H5A H 0.6159(9) 0.4938(12) 0.6739(7) 0.092 Uiso 1 d R
C12 C 0.2947(10) 0.2786(15) 0.4125(10) 0.054(3) Uani 1 d .
H12A H 0.2335(10) 0.3554(15) 0.3556(10) 0.064 Uiso 1 d R
H12B H 0.3088(10) 0.2890(15) 0.5104(10) 0.064 Uiso 1 d R
O4 O 0.2179(7) 0.1517(11) 0.3570(7) 0.058(2) Uani 1 d .
C13 C 0.0758(10) 0.1287(16) 0.3561(10) 0.055(3) Uani 1 d .
C14 C 0.0176(13) 0.2177(16) 0.4327(12) 0.066(3) Uani 1 d .
H14 H 0.0716(13) 0.2997(16) 0.4849(12) 0.079 Uiso 1 d R
C15 C -0.1287(12) 0.1782(18) 0.4250(13) 0.075(4) Uani 1 d .
H15 H -0.1724(12) 0.2317(18) 0.4777(13) 0.090 Uiso 1 d R
C16 C -0.2069(12) 0.0708(17) 0.3506(14) 0.070(3) Uani 1 d .
H16 H -0.3082(12) 0.0518(17) 0.3434(14) 0.084 Uiso 1 d R
C17 C -0.1463(12) -0.0137(16) 0.2763(12) 0.071(3) Uani 1 d .
H17 H -0.2022(12) -0.0945(16) 0.2230(12) 0.085 Uiso 1 d R
C18 C -0.0027(11) 0.0167(14) 0.2846(10) 0.050(3) Uani 1 d .

loop_
_atom_type_symbol
_atom_type_description
_atom_type_scat_dispersion_real
_atom_type_scat_dispersion_imag
_atom_type_scat_source
C C 0.0033 0.0016 'International Tables Vol C Tables 4.2.6.8 and 6.1.1.4'
H H 0.0000 0.0000 'International Tables Vol C Tables 4.2.6.8 and 6.1.1.4'
O O 0.0106 0.0060 'International Tables Vol C Tables 4.2.6.8 and 6.1.1.4'

loop_
_geom_angle_atom_site_label_1
_geom_angle_atom_site_label_2
_geom_angle_atom_site_label_3
_geom_angle
C18 O1 C1 117.2(8)
O1 C1 C2 107.3(9)
C1 C2 C3 114.0(12)
O2 C3 C2 108.3(9)
C4 O2 C3 118.6(8)
C9 C4 O2 116.0(8)
C9 C4 C5 120.2(10)
O2 C4 C5 123.8(10)
C6 C5 C4 120.1(11)
C5 C6 C7 121.3(10)
C6 C7 C8 119.0(11)
C9 C8 C7 119.5(12)
C4 C9 O3 116.1(8)
C4 C9 C8 119.8(9)
O3 C9 C8 124.1(10)
C9 O3 C10 117.7(7)
O3 C10 C11 109.9(7)
C19 C11 C12 112.0(8)
C19 C11 C10 108.9(8)
C12 C11 C10 113.3(7)
O5 C19 C11 109.8(8)
O4 C12 C11 110.8(8)
C13 O4 C12 119.2(8)
C18 C13 O4 117.2(9)
C18 C13 C14 121.0(9)
O4 C13 C14 121.7(10)
C13 C14 C15 115.2(12)
C16 C15 C14 123.2(11)
C15 C16 C17 120.0(10)
C18 C17 C16 119.2(12)
C13 C18 C17 121.3(11)
C13 C18 O1 115.2(8)
C17 C18 O1 123.5(10)

loop_
_geom_bond_atom_site_label_1
_geom_bond_atom_site_label_2
_geom_bond_distance
O1 C18 1.389(12)
O1 C1 1.427(13)
C1 C2 1.52(2)
C2 C3 1.52(2)
C3 O2 1.392(12)
O2 C4 1.377(12)
C4 C9 1.360(14)
C4 C5 1.394(14)
C5 C6 1.35(2)
C6 C7 1.36(2)
C7 C8 1.412(15)
C8 C9 1.388(14)
C9 O3 1.360(11)
O3 C10 1.401(11)
C10 C11 1.569(11)
C11 C19 1.463(14)
C11 C12 1.511(12)
C19 O5 1.401(11)
C12 O4 1.401(12)
O4 C13 1.380(11)
C13 C18 1.329(14)
C13 C14 1.42(2)
C14 C15 1.42(2)
C15 C16 1.30(2)
C16 C17 1.40(2)
C17 C18 1.378(13)

loop_
_geom_torsion_atom_site_label_1
_geom_torsion_atom_site_label_2
_geom_torsion_atom_site_label_3
_geom_torsion_atom_site_label_4
_geom_torsion
C18 O1 C1 C2 -178.8(10)
O1 C1 C2 C3 -70.1(13)
C1 C2 C3 O2 70.3(13)
C2 C3 O2 C4 174.1(10)
C3 O2 C4 C9 175.5(8)
C3 O2 C4 C5 -3.9(14)
C9 C4 C5 C6 2.4(14)
O2 C4 C5 C6 -178.2(10)
C4 C5 C6 C7 0.7(16)
C5 C6 C7 C8 -2.4(16)
C6 C7 C8 C9 1.1(15)
O2 C4 C9 O3 -1.3(12)
C5 C4 C9 O3 178.1(9)
O2 C4 C9 C8 176.9(9)
C5 C4 C9 C8 -3.7(13)
C7 C8 C9 C4 1.9(15)
C7 C8 C9 O3 179.9(9)
C4 C9 O3 C10 -169.2(8)
C8 C9 O3 C10 12.7(13)
C9 O3 C10 C11 -177.9(8)
O3 C10 C11 C19 167.9(8)
O3 C10 C11 C12 -66.7(11)
C12 C11 C19 O5 57.4(11)
C10 C11 C19 O5 -176.4(8)
C19 C11 C12 O4 -168.8(8)
C10 C11 C12 O4 67.5(11)
C11 C12 O4 C13 177.2(8)
C12 O4 C13 C18 170.7(8)
C12 O4 C13 C14 -11.6(14)
C18 C13 C14 C15 -0.6(16)
O4 C13 C14 C15 -178.2(10)
C13 C14 C15 C16 -1.7(18)
C14 C15 C16 C17 1.5(19)
C15 C16 C17 C18 1.0(18)
O4 C13 C18 C17 -179.2(9)
C14 C13 C18 C17 3.1(15)
O4 C13 C18 O1 1.1(12)
C14 C13 C18 O1 -176.6(9)
C16 C17 C18 C13 -3.3(16)
C16 C17 C18 O1 176.4(11)
C1 O1 C18 C13 -173.1(9)
C1 O1 C18 C17 7.3(14)
